data_2102466
loop_
_publ_author_name
'Marsh, Richard E.'

_publ_section_title
;
 Space group <i>Cc</i>: an update
;
_journal_issue 2
_journal_name_full 'Acta Crystallographica Section B'
_journal_page_first 252
_journal_page_last 253
_journal_paper_doi 10.1107/S0108768104003878
_journal_volume 60
_journal_year 2004
_chemical_formula_moiety 'C12 H24 N8 O2 Pt, 2(P F6), H2 O'
_chemical_formula_sum 'C12 H26 F12 N8 O3 P2 Pt'
_space_group_crystal_system orthorhombic
_space_group_IT_number 43
_symmetry_space_group_name_H-M 'F d d 2'
_audit_creation_method CRYM
_cell_angle_alpha 90
_cell_angle_beta 90
_cell_angle_gamma 90
_cell_formula_units_Z 8
_cell_length_a 15.8480
_cell_length_b 45.8030
_cell_length_c 7.0230
_cell_volume 5097.897
_cod_data_source_file bk0142.cif
_cod_data_source_block ZIZCIU
_cod_depositor_comments
;
 Adding the _cell_formula_units_Z data item.

 Antanas Vaitkus,
 2017-08-05

  Added moiety chemical formula from Marsh (2004) paper.
  The summary chemical formula is calculated from moiety formula using
  AdHocParser
  (svn://www.crystallography.net/cod-tools/trunk/Formulae/AdHocParser.yp,
  revision 1441.)

  Andrius Merkys
  2013-11-11
;
_cod_original_sg_symbol_H-M Fdd2
_cod_database_code 2102466

loop_
_atom_site_label
_atom_site_type_symbol
_atom_site_fract_x
_atom_site_fract_y
_atom_site_fract_z
Pt1 Pt 0.25000 0.25000 0.25000
N1 N 0.35520 0.33025 0.04020
N2 N 0.29380 0.29395 0.23740
N3 N 0.23625 0.30393 0.53030
N4 N 0.37405 0.23205 0.24250
O1 O 0.36100 0.28155 -0.04640
C1 C 0.41095 0.33663 -0.14020
C2 C 0.33735 0.30062 0.07240
C3 C 0.27365 0.31380 0.36240
C4 C 0.29220 0.34422 0.32930
C5 C 0.33290 0.34905 0.17940
C6 C 0.42610 0.24450 0.41190
P1 P 0.57230 0.32860 0.40560
F1 F 0.48490 0.31117 0.46158
F2 F 0.65620 0.34455 0.33005
F3 F 0.54220 0.32760 0.19275
F4 F 0.52225 0.35917 0.44058
F5 F 0.62330 0.29877 0.37148
F6 F 0.60500 0.33050 0.62350
O3 O 0.25000 0.25000 0.74410
